data_4024754
loop_
_publ_author_name
'Emilie Vardelle'
'Agn\`es Martin-Mingot'
'Marie-Paule Jouannetaud'
'Christian Bachmann'
'J\'er\^ome Marrot'
'S\'ebastien Thibaudeau'

_publ_contact_author
;
      Dr S. Thibaudeau
      Laboratoire Synth\`ese et r\'eactivit\'e des Substances naturelles
      UMR 6514, Universit\'e de Poitiers
      40,Avenue du Recteur Pineau, F-86022 Poitiers Cedex
      France
;
_publ_contact_author_email sebastien.thibaudeau@univ-poitiers.fr
_publ_contact_author_fax '(33) 05 49 45 35 01'
_publ_contact_author_phone '(33) 05 49 45 45 88'
_publ_section_title
;
Substitution Effect on the Cylization/Fluorination Reaction of N-Dienes in
Superacid
;
_journal_name_full 'Journal of Organic Chemistry'
_journal_page_first 6025
_journal_page_last 6034
_journal_paper_doi 10.1021/jo900881f
_journal_volume 74
_journal_year 2009
_chemical_formula_sum 'C13 H15 Cl F2 N2 O2'
_chemical_formula_weight 304.72
_chemical_name_systematic
; 
 ? 
;
_space_group_IT_number 14
_symmetry_cell_setting monoclinic
_symmetry_space_group_name_Hall '-P 2ybc'
_symmetry_space_group_name_H-M 'P 1 21/c 1'
_atom_sites_solution_hydrogens geom
_atom_sites_solution_primary direct
_atom_sites_solution_secondary difmap
_audit_creation_method SHELXL-97
_cell_angle_alpha 90.00
_cell_angle_beta 90.2080(10)
_cell_angle_gamma 90.00
_cell_formula_units_Z 4
_cell_length_a 7.9275(2)
_cell_length_b 10.4132(3)
_cell_length_c 17.3411(4)
_cell_measurement_reflns_used 9672
_cell_measurement_temperature 296(2)
_cell_measurement_theta_max 29.87
_cell_measurement_theta_min 2.28
_cell_volume 1431.51(6)
_computing_cell_refinement 'Bruker APEX2'
_computing_data_collection 'Bruker APEX2'
_computing_data_reduction 'Bruker SAINT'
_computing_molecular_graphics 'Bruker SHELXTL'
_computing_publication_material 'Bruker SHELXTL'
_computing_structure_refinement 'SHELXL-97 (Sheldrick, 1997)'
_computing_structure_solution 'SHELXS-97 (Sheldrick, 1990)'
_diffrn_ambient_temperature 296(2)
_diffrn_detector_area_resol_mean 512x512
_diffrn_measured_fraction_theta_full 0.999
_diffrn_measured_fraction_theta_max 0.999
_diffrn_measurement_device_type 'CCD area detector'
_diffrn_measurement_method 'phi and omega scans'
_diffrn_radiation_monochromator graphite
_diffrn_radiation_source 'fine-focus sealed tube'
_diffrn_radiation_type MoK\a
_diffrn_radiation_wavelength 0.71073
_diffrn_reflns_av_R_equivalents 0.0302
_diffrn_reflns_av_sigmaI/netI 0.0059
_diffrn_reflns_limit_h_max 9
_diffrn_reflns_limit_h_min -9
_diffrn_reflns_limit_k_max 12
_diffrn_reflns_limit_k_min -12
_diffrn_reflns_limit_l_max 20
_diffrn_reflns_limit_l_min -20
_diffrn_reflns_number 133553
_diffrn_reflns_theta_full 25.00
_diffrn_reflns_theta_max 25.00
_diffrn_reflns_theta_min 2.28
_exptl_absorpt_coefficient_mu 0.292
_exptl_absorpt_correction_T_max 0.9440
_exptl_absorpt_correction_T_min 0.8922
_exptl_absorpt_correction_type multi-scan
_exptl_absorpt_process_details 'SADABS (Sheldrick, V2.10)'
_exptl_crystal_colour colorless
_exptl_crystal_density_diffrn 1.414
_exptl_crystal_density_method 'not measured'
_exptl_crystal_description parallelepiped
_exptl_crystal_F_000 632
_exptl_crystal_size_max 0.40
_exptl_crystal_size_mid 0.30
_exptl_crystal_size_min 0.20
_refine_diff_density_max 0.229
_refine_diff_density_min -0.198
_refine_diff_density_rms 0.037
_refine_ls_extinction_method none
_refine_ls_goodness_of_fit_ref 1.091
_refine_ls_hydrogen_treatment constr
_refine_ls_matrix_type full
_refine_ls_number_parameters 189
_refine_ls_number_reflns 2529
_refine_ls_number_restraints 4
_refine_ls_restrained_S_all 1.111
_refine_ls_R_factor_all 0.0553
_refine_ls_R_factor_gt 0.0508
_refine_ls_shift/su_max 0.000
_refine_ls_shift/su_mean 0.000
_refine_ls_structure_factor_coef Fsqd
_refine_ls_weighting_details 'calc w=1/[\s^2^(Fo^2^)+(0.0566P)^2^+0.8273P] where P=(Fo^2^+2Fc^2^)/3'
_refine_ls_weighting_scheme calc
_refine_ls_wR_factor_gt 0.1385
_refine_ls_wR_factor_ref 0.1414
_reflns_number_gt 2312
_reflns_number_total 2529
_reflns_threshold_expression >2sigma(I)
_cod_data_source_file jo900881f_si_001_3.cif
_cod_data_source_block 6h
_cod_depositor_comments
;
The following automatic conversions were performed:
'_symmetry_cell_setting' value 'Monoclinic' changed to 'monoclinic'
according to '/home/saulius/struct/CIF-dictionaries/cif_core.dic'
dictionary named 'cif_core.dic' version 2.4.1 from 2010-06-29.

Automatic conversion script
Id: cif_fix_enum 1527 2010-12-29 10:47:43Z saulius 
;
_cod_original_sg_symbol_H-M P2(1)/c
_cod_database_code 4024754

loop_
_symmetry_equiv_pos_as_xyz
'x, y, z'
'-x, y+1/2, -z+1/2'
'-x, -y, -z'
'x, -y-1/2, z-1/2'

loop_
_atom_site_label
_atom_site_type_symbol
_atom_site_fract_x
_atom_site_fract_y
_atom_site_fract_z
_atom_site_U_iso_or_equiv
_atom_site_adp_type
_atom_site_occupancy
_atom_site_symmetry_multiplicity
_atom_site_calc_flag
_atom_site_refinement_flags
_atom_site_disorder_assembly
_atom_site_disorder_group
Cl1 Cl 0.44297(12) -0.23485(8) 0.22952(6) 0.0716(2) Uani 0.40 1 d PD A 1
C14 C 0.4241(4) -0.2105(3) 0.23771(19) 0.0716(2) Uani 0.60 1 d PD A 2
H14A H 0.5436 -0.2014 0.2308 0.107 Uiso 0.60 1 calc PR A 2
H14B H 0.3830 -0.2789 0.2056 0.107 Uiso 0.60 1 calc PR A 2
H14C H 0.4009 -0.2299 0.2907 0.107 Uiso 0.60 1 calc PR A 2
Cl2 Cl -0.16095(8) -0.01325(9) 0.19474(5) 0.0889(2) Uani 0.60 1 d PD A 1
C15 C -0.1399(5) -0.0231(6) 0.1660(3) 0.0889(2) Uani 0.40 1 d PD A 2
H15A H -0.1977 -0.0640 0.2079 0.133 Uiso 0.40 1 calc PR A 2
H15B H -0.1351 -0.0807 0.1229 0.133 Uiso 0.40 1 calc PR A 2
H15C H -0.1994 0.0535 0.1514 0.133 Uiso 0.40 1 calc PR A 2
F1 F 0.39778(11) -0.00336(8) 0.27224(5) 0.0720(3) Uani 1 1 d . A .
F2 F 0.07254(12) 0.11553(8) 0.24722(5) 0.0797(3) Uani 1 1 d . A .
N1 N 0.18658(18) 0.66533(12) -0.00466(9) 0.0807(4) Uani 1 1 d . . .
O1 O 0.1361(3) 0.73062(12) 0.04806(9) 0.1358(7) Uani 1 1 d . . .
O2 O 0.1991(2) 0.70685(13) -0.06938(9) 0.1261(5) Uani 1 1 d . . .
C1 C 0.2667(2) 0.35897(14) 0.09776(8) 0.0747(5) Uani 1 1 d . . .
H1 H 0.2650 0.3272 0.1479 0.090 Uiso 1 1 calc R . .
C2 C 0.2247(3) 0.48537(14) 0.08427(9) 0.0797(5) Uani 1 1 d . . .
H2 H 0.1935 0.5389 0.1247 0.096 Uiso 1 1 calc R . .
C3 C 0.22961(18) 0.53064(13) 0.01006(9) 0.0606(4) Uani 1 1 d . . .
C4 C 0.2718(2) 0.45387(17) -0.04993(9) 0.0838(5) Uani 1 1 d . . .
H4 H 0.2747 0.4863 -0.0999 0.101 Uiso 1 1 calc R . .
C5 C 0.3101(2) 0.32736(17) -0.03589(9) 0.0810(5) Uani 1 1 d . . .
H5 H 0.3357 0.2737 -0.0771 0.097 Uiso 1 1 calc R . .
C6 C 0.31132(17) 0.27857(13) 0.03755(7) 0.0555(3) Uani 1 1 d . . .
C7 C 0.36446(19) 0.14083(14) 0.05042(8) 0.0641(4) Uani 1 1 d . . .
H7A H 0.3260 0.0896 0.0071 0.077 Uiso 1 1 calc R . .
H7B H 0.4867 0.1369 0.0515 0.077 Uiso 1 1 calc R . .
N8 N 0.30012(12) 0.08406(9) 0.12122(6) 0.0478(3) Uani 1 1 d . . .
C9 C 0.38945(15) -0.03500(12) 0.13867(8) 0.0511(3) Uani 1 1 d . A .
H9A H 0.5100 -0.0190 0.1387 0.061 Uiso 1 1 calc R . .
H9B H 0.3652 -0.0979 0.0989 0.061 Uiso 1 1 calc R . .
C10 C 0.33814(16) -0.08794(12) 0.21595(7) 0.0510(3) Uani 1 1 d D . .
C11 C 0.14928(16) -0.10122(12) 0.22372(8) 0.0534(3) Uani 1 1 d . A .
H11A H 0.1215 -0.1139 0.2776 0.064 Uiso 1 1 calc R . .
H11B H 0.1123 -0.1766 0.1955 0.064 Uiso 1 1 calc R . .
C12 C 0.05544(16) 0.01502(13) 0.19371(8) 0.0567(4) Uani 1 1 d D . .
C13 C 0.11947(16) 0.06035(12) 0.11667(8) 0.0533(3) Uani 1 1 d . A .
H13A H 0.0966 -0.0043 0.0777 0.064 Uiso 1 1 calc R . .
H13B H 0.0615 0.1387 0.1019 0.064 Uiso 1 1 calc R . .

loop_
_atom_site_aniso_label
_atom_site_aniso_U_11
_atom_site_aniso_U_22
_atom_site_aniso_U_33
_atom_site_aniso_U_23
_atom_site_aniso_U_13
_atom_site_aniso_U_12
Cl1 0.0727(4) 0.0483(4) 0.0938(5) 0.0170(3) -0.0050(4) 0.0157(3)
C14 0.0727(4) 0.0483(4) 0.0938(5) 0.0170(3) -0.0050(4) 0.0157(3)
Cl2 0.0461(3) 0.1112(5) 0.1097(5) 0.0254(4) 0.0137(3) 0.0021(3)
C15 0.0461(3) 0.1112(5) 0.1097(5) 0.0254(4) 0.0137(3) 0.0021(3)
F1 0.0861(5) 0.0669(5) 0.0627(4) -0.0030(4) -0.0179(4) -0.0167(4)
F2 0.0976(6) 0.0596(5) 0.0821(5) -0.0110(4) 0.0287(5) 0.0141(4)
N1 0.0903(8) 0.0522(6) 0.0994(9) 0.0163(7) -0.0204(7) -0.0083(6)
O1 0.2384(19) 0.0508(7) 0.1179(10) -0.0122(7) -0.0363(12) 0.0118(9)
O2 0.1612(13) 0.0903(8) 0.1269(10) 0.0594(7) 0.0183(9) 0.0338(8)
C1 0.1207(12) 0.0534(8) 0.0501(7) 0.0070(6) -0.0079(8) -0.0034(8)
C2 0.1288(14) 0.0497(8) 0.0604(8) -0.0038(7) -0.0128(9) -0.0022(9)
C3 0.0616(7) 0.0469(6) 0.0732(8) 0.0145(6) -0.0091(6) -0.0081(6)
C4 0.1140(12) 0.0792(9) 0.0584(8) 0.0260(7) 0.0166(8) 0.0221(9)
C5 0.1152(12) 0.0732(9) 0.0547(7) 0.0121(7) 0.0226(8) 0.0268(9)
C6 0.0586(7) 0.0530(7) 0.0549(7) 0.0106(6) 0.0098(6) -0.0016(6)
C7 0.0724(8) 0.0576(7) 0.0625(7) 0.0113(6) 0.0199(6) 0.0092(7)
N8 0.0469(5) 0.0430(5) 0.0535(5) 0.0080(4) 0.0072(4) 0.0028(4)
C9 0.0426(6) 0.0490(6) 0.0619(7) 0.0052(6) 0.0037(5) 0.0054(5)
C10 0.0530(6) 0.0441(6) 0.0560(6) 0.0017(5) -0.0067(5) -0.0025(5)
C11 0.0557(7) 0.0460(6) 0.0586(7) 0.0057(6) 0.0063(6) -0.0052(5)
C12 0.0467(6) 0.0518(7) 0.0718(8) 0.0019(6) 0.0123(6) 0.0028(6)
C13 0.0506(6) 0.0466(6) 0.0628(7) 0.0061(6) -0.0035(6) 0.0074(5)

loop_
_atom_type_symbol
_atom_type_description
_atom_type_scat_dispersion_real
_atom_type_scat_dispersion_imag
_atom_type_scat_source
C C 0.0033 0.0016 'International Tables Vol C Tables 4.2.6.8 and 6.1.1.4'
H H 0.0000 0.0000 'International Tables Vol C Tables 4.2.6.8 and 6.1.1.4'
N N 0.0061 0.0033 'International Tables Vol C Tables 4.2.6.8 and 6.1.1.4'
O O 0.0106 0.0060 'International Tables Vol C Tables 4.2.6.8 and 6.1.1.4'
F F 0.0171 0.0103 'International Tables Vol C Tables 4.2.6.8 and 6.1.1.4'
Cl Cl 0.1484 0.1585 'International Tables Vol C Tables 4.2.6.8 and 6.1.1.4'

loop_
_geom_angle_atom_site_label_1
_geom_angle_atom_site_label_2
_geom_angle_atom_site_label_3
_geom_angle
_geom_angle_site_symmetry_1
_geom_angle_site_symmetry_3
_geom_angle_publ_flag
C10 C14 H14A 109.5 . . ?
C10 C14 H14B 109.5 . . ?
H14A C14 H14B 109.5 . . ?
C10 C14 H14C 109.5 . . ?
H14A C14 H14C 109.5 . . ?
H14B C14 H14C 109.5 . . ?
C12 C15 H15A 109.5 . . ?
C12 C15 H15B 109.5 . . ?
H15A C15 H15B 109.5 . . ?
C12 C15 H15C 109.5 . . ?
H15A C15 H15C 109.5 . . ?
H15B C15 H15C 109.5 . . ?
O2 N1 O1 122.01(15) . . ?
O2 N1 C3 119.01(14) . . ?
O1 N1 C3 118.96(14) . . ?
C2 C1 C6 120.78(14) . . ?
C2 C1 H1 119.6 . . ?
C6 C1 H1 119.6 . . ?
C3 C2 C1 118.70(14) . . ?
C3 C2 H2 120.7 . . ?
C1 C2 H2 120.7 . . ?
C4 C3 C2 121.71(14) . . ?
C4 C3 N1 119.27(14) . . ?
C2 C3 N1 119.01(14) . . ?
C3 C4 C5 119.01(14) . . ?
C3 C4 H4 120.5 . . ?
C5 C4 H4 120.5 . . ?
C6 C5 C4 121.39(15) . . ?
C6 C5 H5 119.3 . . ?
C4 C5 H5 119.3 . . ?
C5 C6 C1 118.37(13) . . ?
C5 C6 C7 119.34(13) . . ?
C1 C6 C7 122.28(12) . . ?
N8 C7 C6 114.30(11) . . ?
N8 C7 H7A 108.7 . . ?
C6 C7 H7A 108.7 . . ?
N8 C7 H7B 108.7 . . ?
C6 C7 H7B 108.7 . . ?
H7A C7 H7B 107.6 . . ?
C13 N8 C7 111.77(10) . . ?
C13 N8 C9 110.12(9) . . ?
C7 N8 C9 110.40(10) . . ?
N8 C9 C10 111.29(10) . . ?
N8 C9 H9A 109.4 . . ?
C10 C9 H9A 109.4 . . ?
N8 C9 H9B 109.4 . . ?
C10 C9 H9B 109.4 . . ?
H9A C9 H9B 108.0 . . ?
F1 C10 C14 102.08(15) . . ?
F1 C10 C9 107.42(10) . . ?
C14 C10 C9 114.39(16) . . ?
F1 C10 C11 109.19(10) . . ?
C14 C10 C11 110.51(15) . . ?
C9 C10 C11 112.58(10) . . ?
F1 C10 Cl1 107.27(9) . . ?
C14 C10 Cl1 6.94(14) . . ?
C9 C10 Cl1 107.99(9) . . ?
C11 C10 Cl1 112.15(9) . . ?
C10 C11 C12 112.50(10) . . ?
C10 C11 H11A 109.1 . . ?
C12 C11 H11A 109.1 . . ?
C10 C11 H11B 109.1 . . ?
C12 C11 H11B 109.1 . . ?
H11A C11 H11B 107.8 . . ?
F2 C12 C13 108.67(10) . . ?
F2 C12 C11 108.83(11) . . ?
C13 C12 C11 112.90(11) . . ?
F2 C12 C15 117.0(2) . . ?
C13 C12 C15 97.8(2) . . ?
C11 C12 C15 111.3(2) . . ?
F2 C12 Cl2 102.23(9) . . ?
C13 C12 Cl2 113.41(10) . . ?
C11 C12 Cl2 110.16(9) . . ?
C15 C12 Cl2 17.92(19) . . ?
N8 C13 C12 109.86(10) . . ?
N8 C13 H13A 109.7 . . ?
C12 C13 H13A 109.7 . . ?
N8 C13 H13B 109.7 . . ?
C12 C13 H13B 109.7 . . ?
H13A C13 H13B 108.2 . . ?

loop_
_geom_bond_atom_site_label_1
_geom_bond_atom_site_label_2
_geom_bond_distance
_geom_bond_site_symmetry_2
_geom_bond_publ_flag
Cl1 C10 1.7565(15) . ?
C14 C10 1.494(3) . ?
C14 H14A 0.9600 . ?
C14 H14B 0.9600 . ?
C14 H14C 0.9600 . ?
Cl2 C12 1.7407(14) . ?
C15 C12 1.668(4) . ?
C15 H15A 0.9600 . ?
C15 H15B 0.9600 . ?
C15 H15C 0.9600 . ?
F1 C10 1.3960(15) . ?
F2 C12 1.4050(16) . ?
N1 O2 1.207(2) . ?
N1 O1 1.209(2) . ?
N1 C3 1.4655(18) . ?
C1 C2 1.378(2) . ?
C1 C6 1.385(2) . ?
C1 H1 0.9300 . ?
C2 C3 1.371(2) . ?
C2 H2 0.9300 . ?
C3 C4 1.355(2) . ?
C4 C5 1.373(2) . ?
C4 H4 0.9300 . ?
C5 C6 1.371(2) . ?
C5 H5 0.9300 . ?
C6 C7 1.5113(19) . ?
C7 N8 1.4565(17) . ?
C7 H7A 0.9700 . ?
C7 H7B 0.9700 . ?
N8 C13 1.4551(16) . ?
N8 C9 1.4590(16) . ?
C9 C10 1.5063(18) . ?
C9 H9A 0.9700 . ?
C9 H9B 0.9700 . ?
C10 C11 1.5101(18) . ?
C11 C12 1.5121(18) . ?
C11 H11A 0.9700 . ?
C11 H11B 0.9700 . ?
C12 C13 1.5066(19) . ?
C13 H13A 0.9700 . ?
C13 H13B 0.9700 . ?
